data_1520959
loop_
_publ_author_name
'Challinor, Victoria L.'
'Johnston, Ryne C.'
'Bernhardt, Paul V.'
'Lehmann, Reginald P.'
'Krenske, Elizabeth H.'
'De Voss, James J.'

_publ_section_title
;
 Biosynthetic insights provided by unusual sesterterpenes from the
 medicinal herb Aletris farinosa
;
_journal_issue 10
_journal_name_full 'Chem. Sci.'
_journal_page_first 5740
_journal_paper_doi 10.1039/C5SC02056E
_journal_volume 6
_journal_year 2015
_chemical_absolute_configuration ad
_chemical_compound_source 'synthesis as described'
_chemical_formula_moiety 'C25 H40 O2'
_chemical_formula_sum 'C25 H40 O2'
_chemical_formula_weight 372.59
_chemical_name_systematic
;
 ?
;
_space_group_IT_number 4
_symmetry_cell_setting monoclinic
_symmetry_Int_Tables_number 4
_symmetry_space_group_name_Hall 'P 2yb'
_symmetry_space_group_name_H-M 'P 1 21 1'
_atom_sites_solution_hydrogens geom
_atom_sites_solution_primary direct
_atom_sites_solution_secondary difmap
_audit_conform_dict_location ftp://ftp.iucr.org/pub/cif_core.dic
_audit_conform_dict_name cif_core.dic
_audit_conform_dict_version 2.4
_audit_creation_date 2014-04-29T14:24:43-00:00
_audit_creation_method 'WinGX routine CIF_UPDATE'
_audit_update_record
;
2014-04-29 deposited with the CCDC.
2015-07-03 downloaded from the CCDC.
;
_cell_angle_alpha 90
_cell_angle_beta 103.249(3)
_cell_angle_gamma 90
_cell_formula_units_Z 4
_cell_length_a 14.0700(5)
_cell_length_b 10.4060(3)
_cell_length_c 14.8885(4)
_cell_measurement_reflns_used 13231
_cell_measurement_temperature 190(2)
_cell_measurement_theta_max 62.454
_cell_measurement_theta_min 3.868
_cell_measurement_wavelength 1.5418
_cell_volume 2121.84(12)
_computing_cell_refinement
;
        CrysAlisPro, Agilent Technologies,
        Version 1.171.36.32 (release 02-08-2013 CrysAlis171 .NET)
        (compiled Aug  2 2013,16:46:58)
;
_computing_data_collection
;
        CrysAlisPro, Agilent Technologies,
        Version 1.171.36.32 (release 02-08-2013 CrysAlis171 .NET)
        (compiled Aug  2 2013,16:46:58)
;
_computing_data_reduction
;
        CrysAlisPro, Agilent Technologies,
        Version 1.171.36.32 (release 02-08-2013 CrysAlis171 .NET)
        (compiled Aug  2 2013,16:46:58)
;
_computing_molecular_graphics 'Ortep-3 for Windows (Farrugia, 1997)'
_computing_publication_material 'WinGX publication routines (Farrugia, 1999)'
_computing_structure_refinement 'SHELXL-97 (Sheldrick, 2008)'
_diffrn_ambient_temperature 190(2)
_diffrn_detector_area_resol_mean 16.0696
_diffrn_measured_fraction_theta_full 0.998
_diffrn_measured_fraction_theta_max 0.998
_diffrn_measurement_device_type 'Xcalibur, Sapphire3, Gemini ultra'
_diffrn_measurement_method '\w scans'
_diffrn_orient_matrix_UB_11 -0.0296311
_diffrn_orient_matrix_UB_12 -0.1311099
_diffrn_orient_matrix_UB_13 0.033086
_diffrn_orient_matrix_UB_21 -0.0142347
_diffrn_orient_matrix_UB_22 -0.0535315
_diffrn_orient_matrix_UB_23 -0.0986902
_diffrn_orient_matrix_UB_31 0.1075682
_diffrn_orient_matrix_UB_32 -0.0432425
_diffrn_orient_matrix_UB_33 0.0215542
_diffrn_radiation_monochromator graphite
_diffrn_radiation_probe x-ray
_diffrn_radiation_type CuK\a
_diffrn_radiation_wavelength 1.5418
_diffrn_reflns_av_R_equivalents 0.0365
_diffrn_reflns_av_unetI/netI 0.0275
_diffrn_reflns_limit_h_max 16
_diffrn_reflns_limit_h_min -15
_diffrn_reflns_limit_k_max 11
_diffrn_reflns_limit_k_min -11
_diffrn_reflns_limit_l_max 17
_diffrn_reflns_limit_l_min -17
_diffrn_reflns_number 31189
_diffrn_reflns_theta_full 62.49
_diffrn_reflns_theta_max 62.49
_diffrn_reflns_theta_min 3.05
_exptl_absorpt_coefficient_mu 0.543
_exptl_absorpt_correction_T_max 1
_exptl_absorpt_correction_T_min 0.47864
_exptl_absorpt_correction_type multi-scan
_exptl_absorpt_process_details
;
        CrysAlisPro, Agilent Technologies,
        Version 1.171.36.32 (release 02-08-2013 CrysAlis171 .NET)
        (compiled Aug  2 2013,16:46:58)
        Empirical absorption correction using spherical harmonics,
 implemented in SCALE3 ABSPACK scaling algorithm.
;
_exptl_crystal_colour colourless
_exptl_crystal_density_diffrn 1.166
_exptl_crystal_density_method 'not measured'
_exptl_crystal_description prism
_exptl_crystal_F_000 824
_exptl_crystal_size_max 0.2
_exptl_crystal_size_mid 0.2
_exptl_crystal_size_min 0.15
_refine_diff_density_max 0.826
_refine_diff_density_min -0.331
_refine_diff_density_rms 0.044
_refine_ls_abs_structure_details 'Flack H D (1983), Acta Cryst. A39, 876-881'
_refine_ls_abs_structure_Flack 0.2(2)
_refine_ls_extinction_method none
_refine_ls_goodness_of_fit_ref 1.056
_refine_ls_hydrogen_treatment constr
_refine_ls_matrix_type full
_refine_ls_number_parameters 501
_refine_ls_number_reflns 6711
_refine_ls_number_restraints 1
_refine_ls_restrained_S_all 1.056
_refine_ls_R_factor_all 0.0469
_refine_ls_R_factor_gt 0.0446
_refine_ls_shift/su_max 0
_refine_ls_shift/su_mean 0
_refine_ls_structure_factor_coef Fsqd
_refine_ls_weighting_details 'calc w=1/[\s^2^(Fo^2^)+(0.0948P)^2^+0.1946P] where P=(Fo^2^+2Fc^2^)/3'
_refine_ls_weighting_scheme calc
_refine_ls_wR_factor_gt 0.125
_refine_ls_wR_factor_ref 0.1279
_reflns_number_gt 6365
_reflns_number_total 6711
_reflns_threshold_expression >2\s(I)
_cod_data_source_file c5sc02056e2.cif
_cod_data_source_block 1085vc1
_cod_depositor_comments 'Adding full bibliography for 1520959.cif.'
_cod_original_cell_volume 2121.84(11)
_cod_original_sg_symbol_H-M 'P 21'
_cod_database_code 1520959

loop_
_symmetry_equiv_pos_as_xyz
'x, y, z'
'-x, y+1/2, -z'

loop_
_atom_site_label
_atom_site_type_symbol
_atom_site_fract_x
_atom_site_fract_y
_atom_site_fract_z
_atom_site_U_iso_or_equiv
_atom_site_adp_type
_atom_site_occupancy
_atom_site_symmetry_multiplicity
_atom_site_calc_flag
_atom_site_refinement_flags
C1A C 0.67247(15) 0.1857(2) -0.01554(14) 0.0388(5) Uani 1 1 d .
H1A H 0.7057 0.1013 -0.0111 0.047 Uiso 1 1 calc R
H1B H 0.6812 0.2284 -0.0725 0.047 Uiso 1 1 calc R
C2A C 0.56255(17) 0.1642(3) -0.02254(16) 0.0497(6) Uani 1 1 d .
H2A H 0.5273 0.1799 -0.0872 0.06 Uiso 1 1 calc R
H2B H 0.5526 0.0728 -0.0086 0.06 Uiso 1 1 calc R
C3A C 0.51658(16) 0.2461(2) 0.03964(15) 0.0397(5) Uani 1 1 d .
C4A C 0.56910(16) 0.2487(2) 0.14148(14) 0.0380(5) Uani 1 1 d .
C5A C 0.67916(15) 0.2197(2) 0.15043(12) 0.0307(4) Uani 1 1 d .
H5A H 0.6845 0.1239 0.1494 0.037 Uiso 1 1 calc R
C6A C 0.74572(16) 0.2622(3) 0.24123(13) 0.0422(5) Uani 1 1 d .
H6A H 0.7134 0.2449 0.2925 0.051 Uiso 1 1 calc R
H6B H 0.7575 0.3559 0.2393 0.051 Uiso 1 1 calc R
C7A C 0.84376(16) 0.1905(2) 0.25870(13) 0.0372(5) Uani 1 1 d .
H7A H 0.8366 0.1077 0.2892 0.045 Uiso 1 1 calc R
H7B H 0.8932 0.2419 0.302 0.045 Uiso 1 1 calc R
C8A C 0.88262(15) 0.16278(18) 0.17028(12) 0.0264(4) Uani 1 1 d .
C9A C 0.83486(14) 0.26163(18) 0.09502(11) 0.0249(4) Uani 1 1 d .
H9A H 0.8557 0.3474 0.1231 0.03 Uiso 1 1 calc R
C10A C 0.72059(14) 0.26824(19) 0.06849(12) 0.0274(4) Uani 1 1 d .
C11A C 0.88210(14) 0.2524(2) 0.01195(12) 0.0316(4) Uani 1 1 d .
H11A H 0.874 0.1642 -0.0136 0.038 Uiso 1 1 calc R
H11B H 0.8491 0.3126 -0.0368 0.038 Uiso 1 1 calc R
C12A C 0.99073(15) 0.2853(2) 0.04082(13) 0.0321(4) Uani 1 1 d .
H12A H 0.9974 0.3759 0.0616 0.039 Uiso 1 1 calc R
H12B H 1.0192 0.2781 -0.0139 0.039 Uiso 1 1 calc R
C13A C 1.05004(14) 0.20044(18) 0.11785(12) 0.0257(4) Uani 1 1 d .
C14A C 0.99422(14) 0.19085(18) 0.19641(12) 0.0255(4) Uani 1 1 d .
H14A H 0.9996 0.2787 0.2243 0.031 Uiso 1 1 calc R
C15A C 1.05056(16) 0.1038(2) 0.27362(14) 0.0360(5) Uani 1 1 d .
H15A H 1.0194 0.1069 0.3269 0.043 Uiso 1 1 calc R
H15B H 1.048 0.014 0.2513 0.043 Uiso 1 1 calc R
C16A C 1.15449(16) 0.1457(2) 0.30361(14) 0.0375(5) Uani 1 1 d .
H16A H 1.1907 0.1171 0.3621 0.045 Uiso 1 1 calc R
C17A C 1.20003(15) 0.2202(2) 0.25410(14) 0.0337(5) Uani 1 1 d .
C18A C 1.14960(14) 0.26824(19) 0.15853(12) 0.0297(4) Uani 1 1 d .
H18A H 1.1342 0.3609 0.1658 0.036 Uiso 1 1 calc R
C19A C 1.21779(15) 0.2639(2) 0.09047(15) 0.0393(5) Uani 1 1 d .
H19A H 1.258 0.1849 0.1008 0.047 Uiso 1 1 calc R
H19B H 1.1784 0.2628 0.0262 0.047 Uiso 1 1 calc R
C20A C 1.30166(17) 0.2657(3) 0.29486(17) 0.0505(6) Uani 1 1 d .
H20A H 1.322 0.2361 0.3589 0.076 Uiso 1 1 calc R
H20B H 1.3034 0.3598 0.2933 0.076 Uiso 1 1 calc R
H20C H 1.3462 0.231 0.259 0.076 Uiso 1 1 calc R
C21A C 1.06959(17) 0.0678(2) 0.08031(15) 0.0385(5) Uani 1 1 d .
H21A H 1.0078 0.0211 0.0605 0.058 Uiso 1 1 calc R
H21B H 1.1137 0.0189 0.1289 0.058 Uiso 1 1 calc R
H21C H 1.0997 0.0786 0.0276 0.058 Uiso 1 1 calc R
C22A C 0.85847(16) 0.02308(19) 0.13898(15) 0.0361(5) Uani 1 1 d .
H22A H 0.8663 0.0123 0.0757 0.054 Uiso 1 1 calc R
H22B H 0.7909 0.0036 0.1412 0.054 Uiso 1 1 calc R
H22C H 0.9028 -0.0355 0.1801 0.054 Uiso 1 1 calc R
C23A C 0.69452(17) 0.4092(2) 0.04404(16) 0.0418(5) Uani 1 1 d .
H23A H 0.7269 0.4373 -0.0043 0.063 Uiso 1 1 calc R
H23B H 0.7164 0.4628 0.099 0.063 Uiso 1 1 calc R
H23C H 0.6236 0.4174 0.0217 0.063 Uiso 1 1 calc R
C24A C 0.54816(19) 0.3758(3) 0.18617(17) 0.0538(7) Uani 1 1 d .
H24A H 0.4775 0.3903 0.1731 0.081 Uiso 1 1 calc R
H24B H 0.5795 0.4468 0.1608 0.081 Uiso 1 1 calc R
H24C H 0.5741 0.3711 0.2531 0.081 Uiso 1 1 calc R
C25A C 0.5233(2) 0.1377(3) 0.1858(2) 0.0585(7) Uani 1 1 d .
H25A H 0.4539 0.1557 0.1811 0.088 Uiso 1 1 calc R
H25B H 0.5569 0.1296 0.2509 0.088 Uiso 1 1 calc R
H25C H 0.53 0.0573 0.1535 0.088 Uiso 1 1 calc R
O3A O 0.43813(12) 0.2990(2) 0.01177(11) 0.0533(5) Uani 1 1 d .
O19A O 1.27896(13) 0.37338(19) 0.10448(13) 0.0554(5) Uani 1 1 d .
H19C H 1.3207 0.3669 0.0725 0.083 Uiso 1 1 calc R
C1B C 0.70897(16) 0.1221(2) -0.50081(14) 0.0384(5) Uani 1 1 d .
H1C H 0.7487 0.0439 -0.4823 0.046 Uiso 1 1 calc R
H1D H 0.7157 0.1471 -0.5632 0.046 Uiso 1 1 calc R
C2B C 0.60059(18) 0.0912(3) -0.50437(17) 0.0517(6) Uani 1 1 d .
H2C H 0.5648 0.0892 -0.5699 0.062 Uiso 1 1 calc R
H2D H 0.597 0.004 -0.4789 0.062 Uiso 1 1 calc R
C3B C 0.54873(16) 0.1827(3) -0.45343(15) 0.0442(6) Uani 1 1 d .
C4B C 0.59989(15) 0.2204(2) -0.35565(14) 0.0348(5) Uani 1 1 d .
C5B C 0.71175(14) 0.20159(19) -0.34377(12) 0.0284(4) Uani 1 1 d .
H5B H 0.7238 0.1078 -0.3317 0.034 Uiso 1 1 calc R
C6B C 0.77639(15) 0.2707(2) -0.26126(13) 0.0332(4) Uani 1 1 d .
H6C H 0.7814 0.3628 -0.2762 0.04 Uiso 1 1 calc R
H6D H 0.7464 0.2645 -0.2074 0.04 Uiso 1 1 calc R
C7B C 0.87834(15) 0.2110(2) -0.23714(12) 0.0318(4) Uani 1 1 d .
H7C H 0.8774 0.1363 -0.1962 0.038 Uiso 1 1 calc R
H7D H 0.9245 0.2748 -0.202 0.038 Uiso 1 1 calc R
C8B C 0.91760(14) 0.16564(18) -0.32247(11) 0.0255(4) Uani 1 1 d .
C9B C 0.86230(13) 0.24155(17) -0.40804(11) 0.0243(4) Uani 1 1 d .
H9B H 0.876 0.3339 -0.3915 0.029 Uiso 1 1 calc R
C10B C 0.74810(14) 0.23082(19) -0.43279(12) 0.0281(4) Uani 1 1 d .
C11B C 0.90784(15) 0.2187(2) -0.49062(12) 0.0328(4) Uani 1 1 d .
H11C H 0.9051 0.1259 -0.5058 0.039 Uiso 1 1 calc R
H11D H 0.87 0.2657 -0.5449 0.039 Uiso 1 1 calc R
C12B C 1.01329(14) 0.2637(2) -0.46955(12) 0.0327(4) Uani 1 1 d .
H12C H 1.0145 0.3578 -0.4592 0.039 Uiso 1 1 calc R
H12D H 1.0404 0.2474 -0.5243 0.039 Uiso 1 1 calc R
C13B C 1.07962(14) 0.19938(18) -0.38557(13) 0.0268(4) Uani 1 1 d .
C14B C 1.02744(13) 0.20540(18) -0.30346(12) 0.0250(4) Uani 1 1 d .
H14B H 1.0279 0.2986 -0.2871 0.03 Uiso 1 1 calc R
C15B C 1.09193(16) 0.1413(2) -0.21844(14) 0.0379(5) Uani 1 1 d .
H15C H 1.063 0.1554 -0.1645 0.046 Uiso 1 1 calc R
H15D H 1.094 0.0476 -0.2291 0.046 Uiso 1 1 calc R
C16B C 1.19326(16) 0.1937(2) -0.19788(14) 0.0400(5) Uani 1 1 d .
H16B H 1.2328 0.181 -0.1376 0.048 Uiso 1 1 calc R
C17B C 1.23163(15) 0.2567(2) -0.25819(14) 0.0347(4) Uani 1 1 d .
C18B C 1.17532(14) 0.27981(19) -0.35674(14) 0.0314(4) Uani 1 1 d .
H18B H 1.1532 0.3712 -0.3579 0.038 Uiso 1 1 calc R
C19B C 1.24192(17) 0.2742(3) -0.42499(17) 0.0478(6) Uani 1 1 d .
H19D H 1.2012 0.2806 -0.4886 0.057 Uiso 1 1 calc R
H19E H 1.2863 0.3493 -0.4144 0.057 Uiso 1 1 calc R
C20B C 1.33050(17) 0.3193(3) -0.22927(18) 0.0522(6) Uani 1 1 d .
H20D H 1.3548 0.3104 -0.1624 0.078 Uiso 1 1 calc R
H20E H 1.325 0.4107 -0.2456 0.078 Uiso 1 1 calc R
H20F H 1.376 0.2777 -0.261 0.078 Uiso 1 1 calc R
C21B C 1.10422(17) 0.0614(2) -0.40934(16) 0.0388(5) Uani 1 1 d .
H21D H 1.0442 0.0103 -0.4248 0.058 Uiso 1 1 calc R
H21E H 1.1494 0.023 -0.3561 0.058 Uiso 1 1 calc R
H21F H 1.1348 0.0629 -0.4623 0.058 Uiso 1 1 calc R
C22B C 0.90381(16) 0.01891(19) -0.33389(15) 0.0362(5) Uani 1 1 d .
H22D H 0.8388 -0.0048 -0.3261 0.054 Uiso 1 1 calc R
H22E H 0.9536 -0.0252 -0.2872 0.054 Uiso 1 1 calc R
H22F H 0.9103 -0.0065 -0.3956 0.054 Uiso 1 1 calc R
C23B C 0.70914(15) 0.3592(2) -0.47755(15) 0.0404(5) Uani 1 1 d .
H23D H 0.7419 0.3796 -0.5272 0.061 Uiso 1 1 calc R
H23E H 0.7221 0.4275 -0.431 0.061 Uiso 1 1 calc R
H23F H 0.6386 0.3524 -0.503 0.061 Uiso 1 1 calc R
C24B C 0.56926(18) 0.3549(3) -0.33040(19) 0.0492(6) Uani 1 1 d .
H24D H 0.5952 0.4197 -0.3662 0.074 Uiso 1 1 calc R
H24E H 0.5952 0.3703 -0.2644 0.074 Uiso 1 1 calc R
H24F H 0.4978 0.3605 -0.3445 0.074 Uiso 1 1 calc R
C25B C 0.56366(17) 0.1204(2) -0.29334(16) 0.0443(6) Uani 1 1 d .
H25D H 0.4929 0.1287 -0.3011 0.066 Uiso 1 1 calc R
H25E H 0.5961 0.1359 -0.2287 0.066 Uiso 1 1 calc R
H25F H 0.5792 0.0335 -0.311 0.066 Uiso 1 1 calc R
O3B O 0.46588(12) 0.2180(3) -0.48711(13) 0.0656(6) Uani 1 1 d .
O19B O 1.29700(15) 0.1637(2) -0.41769(15) 0.0659(6) Uani 1 1 d .
H19F H 1.3437 0.1748 -0.4434 0.099 Uiso 1 1 calc R

loop_
_atom_site_aniso_label
_atom_site_aniso_U_11
_atom_site_aniso_U_22
_atom_site_aniso_U_33
_atom_site_aniso_U_23
_atom_site_aniso_U_13
_atom_site_aniso_U_12
C1A 0.0310(11) 0.0551(14) 0.0303(9) -0.0144(10) 0.0070(8) -0.0094(10)
C2A 0.0362(13) 0.0665(16) 0.0458(12) -0.0201(12) 0.0077(10) -0.0082(11)
C3A 0.0304(12) 0.0484(13) 0.0412(11) -0.0033(10) 0.0100(9) -0.0051(10)
C4A 0.0346(11) 0.0439(12) 0.0376(10) 0.0024(9) 0.0129(9) 0.0071(10)
C5A 0.0320(11) 0.0348(11) 0.0269(9) 0.0004(8) 0.0101(8) 0.0015(8)
C6A 0.0396(12) 0.0655(15) 0.0227(9) -0.0013(10) 0.0092(8) 0.0130(12)
C7A 0.0351(11) 0.0550(13) 0.0228(9) 0.0078(9) 0.0094(8) 0.0062(10)
C8A 0.0326(11) 0.0250(9) 0.0227(8) 0.0031(7) 0.0084(7) 0.0014(8)
C9A 0.0312(10) 0.0210(9) 0.0218(8) 0.0019(7) 0.0045(7) -0.0023(7)
C10A 0.0313(10) 0.0269(9) 0.0230(8) 0.0004(7) 0.0041(7) -0.0017(8)
C11A 0.0313(10) 0.0426(11) 0.0206(8) 0.0050(8) 0.0050(7) -0.0066(9)
C12A 0.0329(11) 0.0363(11) 0.0279(9) 0.0058(8) 0.0088(8) -0.0032(9)
C13A 0.0304(10) 0.0216(9) 0.0258(8) -0.0022(7) 0.0077(7) -0.0019(8)
C14A 0.0317(10) 0.0214(9) 0.0236(8) 0.0007(7) 0.0065(7) 0.0024(8)
C15A 0.0352(12) 0.0399(12) 0.0323(10) 0.0117(9) 0.0064(8) 0.0085(9)
C16A 0.0366(12) 0.0428(12) 0.0305(10) 0.0029(9) 0.0021(9) 0.0114(10)
C17A 0.0282(10) 0.0332(10) 0.0369(10) -0.0084(9) 0.0020(8) 0.0090(8)
C18A 0.0301(10) 0.0251(10) 0.0333(10) -0.0028(8) 0.0061(8) 0.0009(8)
C19A 0.0309(11) 0.0459(12) 0.0426(11) -0.0003(10) 0.0112(9) -0.0052(10)
C20A 0.0298(12) 0.0643(16) 0.0524(13) -0.0070(12) -0.0012(9) 0.0017(11)
C21A 0.0455(13) 0.0306(11) 0.0428(11) -0.0132(9) 0.0172(10) -0.0053(9)
C22A 0.0331(11) 0.0245(10) 0.0523(12) 0.0051(9) 0.0130(9) -0.0037(8)
C23A 0.0346(12) 0.0357(12) 0.0508(12) 0.0095(10) 0.0010(9) 0.0006(10)
C24A 0.0435(14) 0.0695(18) 0.0467(12) -0.0158(12) 0.0070(10) 0.0190(13)
C25A 0.0431(15) 0.0714(19) 0.0687(16) 0.0215(14) 0.0287(13) 0.0080(13)
O3A 0.0313(9) 0.0782(13) 0.0483(9) 0.0002(8) 0.0047(7) 0.0107(8)
O19A 0.0421(10) 0.0553(11) 0.0739(11) -0.0001(9) 0.0239(8) -0.0122(8)
C1B 0.0334(12) 0.0507(13) 0.0315(10) -0.0079(9) 0.0086(9) -0.0143(10)
C2B 0.0387(13) 0.0663(16) 0.0501(13) -0.0155(12) 0.0100(10) -0.0239(12)
C3B 0.0279(12) 0.0621(16) 0.0435(11) 0.0101(11) 0.0100(9) -0.0135(11)
C4B 0.0306(11) 0.0377(11) 0.0381(10) 0.0052(9) 0.0116(8) -0.0013(9)
C5B 0.0301(11) 0.0285(10) 0.0279(9) 0.0021(8) 0.0092(8) 0.0015(8)
C6B 0.0327(11) 0.0413(11) 0.0270(9) -0.0033(8) 0.0096(8) 0.0012(9)
C7B 0.0338(11) 0.0399(11) 0.0220(9) 0.0026(8) 0.0071(8) 0.0050(9)
C8B 0.0331(11) 0.0223(9) 0.0223(8) 0.0030(7) 0.0087(7) 0.0031(8)
C9B 0.0249(9) 0.0253(9) 0.0216(8) 0.0019(7) 0.0032(7) -0.0022(7)
C10B 0.0258(10) 0.0319(10) 0.0257(9) 0.0030(7) 0.0039(7) -0.0060(8)
C11B 0.0316(11) 0.0454(12) 0.0216(8) -0.0001(8) 0.0065(7) -0.0073(9)
C12B 0.0295(10) 0.0420(12) 0.0273(9) 0.0042(9) 0.0082(8) -0.0033(9)
C13B 0.0266(10) 0.0224(9) 0.0325(9) -0.0034(8) 0.0089(8) -0.0008(8)
C14B 0.0273(10) 0.0218(9) 0.0250(8) 0.0000(7) 0.0043(7) 0.0059(7)
C15B 0.0389(12) 0.0394(12) 0.0338(10) 0.0096(9) 0.0049(9) 0.0115(10)
C16B 0.0351(11) 0.0429(12) 0.0360(10) -0.0018(9) -0.0039(9) 0.0166(10)
C17B 0.0251(10) 0.0357(11) 0.0404(10) -0.0087(9) 0.0017(8) 0.0101(9)
C18B 0.0259(10) 0.0269(10) 0.0399(10) -0.0018(8) 0.0043(8) 0.0009(8)
C19B 0.0318(12) 0.0594(15) 0.0519(13) -0.0006(12) 0.0092(10) -0.0060(11)
C20B 0.0290(12) 0.0664(17) 0.0567(14) -0.0161(13) 0.0005(10) 0.0030(11)
C21B 0.0387(12) 0.0305(11) 0.0507(12) -0.0142(9) 0.0176(10) -0.0023(9)
C22B 0.0395(12) 0.0224(10) 0.0494(11) 0.0038(9) 0.0155(9) 0.0002(8)
C23B 0.0275(11) 0.0482(13) 0.0427(11) 0.0197(10) 0.0021(9) -0.0027(10)
C24B 0.0323(12) 0.0484(14) 0.0692(15) 0.0051(12) 0.0163(11) 0.0096(11)
C25B 0.0348(12) 0.0519(14) 0.0512(13) 0.0114(11) 0.0201(10) 0.0003(10)
O3B 0.0239(9) 0.1125(17) 0.0572(10) 0.0173(11) 0.0029(7) -0.0051(10)
O19B 0.0522(12) 0.0677(13) 0.0861(14) -0.0059(11) 0.0328(10) 0.0041(10)

loop_
_atom_type_symbol
_atom_type_description
_atom_type_scat_dispersion_real
_atom_type_scat_dispersion_imag
_atom_type_scat_source
C C 0.018 0.009 'International Tables Vol C Tables 4.2.6.8 and 6.1.1.4'
H H 0 0 'International Tables Vol C Tables 4.2.6.8 and 6.1.1.4'
O O 0.049 0.032 'International Tables Vol C Tables 4.2.6.8 and 6.1.1.4'

loop_
_geom_angle_atom_site_label_1
_geom_angle_atom_site_label_2
_geom_angle_atom_site_label_3
_geom_angle
C10A C1A C2A 112.51(17)
C10A C1A H1A 109.1
C2A C1A H1A 109.1
C10A C1A H1B 109.1
C2A C1A H1B 109.1
H1A C1A H1B 107.8
C3A C2A C1A 116.17(19)
C3A C2A H2A 108.2
C1A C2A H2A 108.2
C3A C2A H2B 108.2
C1A C2A H2B 108.2
H2A C2A H2B 107.4
O3A C3A C2A 121.9(2)
O3A C3A C4A 121.6(2)
C2A C3A C4A 116.2(2)
C3A C4A C24A 110.36(19)
C3A C4A C25A 104.8(2)
C24A C4A C25A 108.6(2)
C3A C4A C5A 109.13(16)
C24A C4A C5A 114.6(2)
C25A C4A C5A 108.86(18)
C6A C5A C10A 109.73(17)
C6A C5A C4A 114.68(16)
C10A C5A C4A 114.56(16)
C6A C5A H5A 105.7
C10A C5A H5A 105.7
C4A C5A H5A 105.7
C5A C6A C7A 110.75(18)
C5A C6A H6A 109.5
C7A C6A H6A 109.5
C5A C6A H6B 109.5
C7A C6A H6B 109.5
H6A C6A H6B 108.1
C6A C7A C8A 114.87(15)
C6A C7A H7A 108.6
C8A C7A H7A 108.6
C6A C7A H7B 108.6
C8A C7A H7B 108.6
H7A C7A H7B 107.5
C22A C8A C9A 112.16(16)
C22A C8A C14A 113.11(16)
C9A C8A C14A 107.48(14)
C22A C8A C7A 109.48(16)
C9A C8A C7A 107.92(15)
C14A C8A C7A 106.40(14)
C11A C9A C8A 110.10(15)
C11A C9A C10A 114.10(14)
C8A C9A C10A 117.35(15)
C11A C9A H9A 104.6
C8A C9A H9A 104.6
C10A C9A H9A 104.6
C23A C10A C1A 107.68(17)
C23A C10A C5A 112.65(18)
C1A C10A C5A 106.40(16)
C23A C10A C9A 106.10(16)
C1A C10A C9A 114.51(16)
C5A C10A C9A 109.63(14)
C12A C11A C9A 110.43(14)
C12A C11A H11A 109.6
C9A C11A H11A 109.6
C12A C11A H11B 109.6
C9A C11A H11B 109.6
H11A C11A H11B 108.1
C11A C12A C13A 114.75(16)
C11A C12A H12A 108.6
C13A C12A H12A 108.6
C11A C12A H12B 108.6
C13A C12A H12B 108.6
H12A C12A H12B 107.6
C12A C13A C21A 110.93(16)
C12A C13A C14A 108.51(15)
C21A C13A C14A 112.28(15)
C12A C13A C18A 108.41(15)
C21A C13A C18A 109.11(16)
C14A C13A C18A 107.48(14)
C15A C14A C13A 109.78(15)
C15A C14A C8A 113.27(15)
C13A C14A C8A 118.61(14)
C15A C14A H14A 104.5
C13A C14A H14A 104.5
C8A C14A H14A 104.5
C16A C15A C14A 110.76(17)
C16A C15A H15A 109.5
C14A C15A H15A 109.5
C16A C15A H15B 109.5
C14A C15A H15B 109.5
H15A C15A H15B 108.1
C17A C16A C15A 124.56(18)
C17A C16A H16A 117.7
C15A C16A H16A 117.7
C16A C17A C20A 119.7(2)
C16A C17A C18A 121.92(19)
C20A C17A C18A 118.23(19)
C17A C18A C19A 112.13(16)
C17A C18A C13A 113.52(16)
C19A C18A C13A 111.64(15)
C17A C18A H18A 106.3
C19A C18A H18A 106.3
C13A C18A H18A 106.3
O19A C19A C18A 109.14(18)
O19A C19A H19A 109.9
C18A C19A H19A 109.9
O19A C19A H19B 109.9
C18A C19A H19B 109.9
H19A C19A H19B 108.3
C17A C20A H20A 109.5
C17A C20A H20B 109.5
H20A C20A H20B 109.5
C17A C20A H20C 109.5
H20A C20A H20C 109.5
H20B C20A H20C 109.5
C13A C21A H21A 109.5
C13A C21A H21B 109.5
H21A C21A H21B 109.5
C13A C21A H21C 109.5
H21A C21A H21C 109.5
H21B C21A H21C 109.5
C8A C22A H22A 109.5
C8A C22A H22B 109.5
H22A C22A H22B 109.5
C8A C22A H22C 109.5
H22A C22A H22C 109.5
H22B C22A H22C 109.5
C10A C23A H23A 109.5
C10A C23A H23B 109.5
H23A C23A H23B 109.5
C10A C23A H23C 109.5
H23A C23A H23C 109.5
H23B C23A H23C 109.5
C4A C24A H24A 109.5
C4A C24A H24B 109.5
H24A C24A H24B 109.5
C4A C24A H24C 109.5
H24A C24A H24C 109.5
H24B C24A H24C 109.5
C4A C25A H25A 109.5
C4A C25A H25B 109.5
H25A C25A H25B 109.5
C4A C25A H25C 109.5
H25A C25A H25C 109.5
H25B C25A H25C 109.5
C19A O19A H19C 109.5
C10B C1B C2B 112.18(18)
C10B C1B H1C 109.2
C2B C1B H1C 109.2
C10B C1B H1D 109.2
C2B C1B H1D 109.2
H1C C1B H1D 107.9
C3B C2B C1B 116.05(19)
C3B C2B H2C 108.3
C1B C2B H2C 108.3
C3B C2B H2D 108.3
C1B C2B H2D 108.3
H2C C2B H2D 107.4
O3B C3B C2B 120.9(2)
O3B C3B C4B 121.0(2)
C2B C3B C4B 117.9(2)
C3B C4B C24B 111.8(2)
C3B C4B C5B 108.73(17)
C24B C4B C5B 114.85(18)
C3B C4B C25B 104.49(18)
C24B C4B C25B 108.36(18)
C5B C4B C25B 108.01(17)
C6B C5B C4B 115.59(16)
C6B C5B C10B 109.93(15)
C4B C5B C10B 113.58(15)
C6B C5B H5B 105.6
C4B C5B H5B 105.6
C10B C5B H5B 105.6
C7B C6B C5B 110.54(16)
C7B C6B H6C 109.5
C5B C6B H6C 109.5
C7B C6B H6D 109.5
C5B C6B H6D 109.5
H6C C6B H6D 108.1
C6B C7B C8B 114.68(15)
C6B C7B H7C 108.6
C8B C7B H7C 108.6
C6B C7B H7D 108.6
C8B C7B H7D 108.6
H7C C7B H7D 107.6
C22B C8B C9B 112.78(16)
C22B C8B C14B 112.10(16)
C9B C8B C14B 107.67(14)
C22B C8B C7B 109.17(16)
C9B C8B C7B 107.98(15)
C14B C8B C7B 106.90(14)
C11B C9B C8B 110.98(15)
C11B C9B C10B 113.29(14)
C8B C9B C10B 116.84(14)
C11B C9B H9B 104.8
C8B C9B H9B 104.8
C10B C9B H9B 104.8
C1B C10B C23B 108.45(16)
C1B C10B C5B 106.25(15)
C23B C10B C5B 112.65(17)
C1B C10B C9B 113.65(16)
C23B C10B C9B 106.53(15)
C5B C10B C9B 109.45(14)
C12B C11B C9B 110.81(15)
C12B C11B H11C 109.5
C9B C11B H11C 109.5
C12B C11B H11D 109.5
C9B C11B H11D 109.5
H11C C11B H11D 108.1
C11B C12B C13B 114.65(16)
C11B C12B H12C 108.6
C13B C12B H12C 108.6
C11B C12B H12D 108.6
C13B C12B H12D 108.6
H12C C12B H12D 107.6
C12B C13B C21B 110.34(17)
C12B C13B C18B 108.42(15)
C21B C13B C18B 109.82(16)
C12B C13B C14B 108.23(15)
C21B C13B C14B 112.83(15)
C18B C13B C14B 107.07(14)
C15B C14B C8B 114.13(15)
C15B C14B C13B 109.46(15)
C8B C14B C13B 118.02(14)
C15B C14B H14B 104.6
C8B C14B H14B 104.6
C13B C14B H14B 104.6
C16B C15B C14B 111.62(18)
C16B C15B H15C 109.3
C14B C15B H15C 109.3
C16B C15B H15D 109.3
C14B C15B H15D 109.3
H15C C15B H15D 108
C17B C16B C15B 124.15(18)
C17B C16B H16B 117.9
C15B C16B H16B 117.9
C16B C17B C20B 120.9(2)
C16B C17B C18B 122.06(19)
C20B C17B C18B 116.8(2)
C17B C18B C19B 111.81(17)
C17B C18B C13B 114.03(17)
C19B C18B C13B 114.66(16)
C17B C18B H18B 105.1
C19B C18B H18B 105.1
C13B C18B H18B 105.1
O19B C19B C18B 113.4(2)
O19B C19B H19D 108.9
C18B C19B H19D 108.9
O19B C19B H19E 108.9
C18B C19B H19E 108.9
H19D C19B H19E 107.7
C17B C20B H20D 109.5
C17B C20B H20E 109.5
H20D C20B H20E 109.5
C17B C20B H20F 109.5
H20D C20B H20F 109.5
H20E C20B H20F 109.5
C13B C21B H21D 109.5
C13B C21B H21E 109.5
H21D C21B H21E 109.5
C13B C21B H21F 109.5
H21D C21B H21F 109.5
H21E C21B H21F 109.5
C8B C22B H22D 109.5
C8B C22B H22E 109.5
H22D C22B H22E 109.5
C8B C22B H22F 109.5
H22D C22B H22F 109.5
H22E C22B H22F 109.5
C10B C23B H23D 109.5
C10B C23B H23E 109.5
H23D C23B H23E 109.5
C10B C23B H23F 109.5
H23D C23B H23F 109.5
H23E C23B H23F 109.5
C4B C24B H24D 109.5
C4B C24B H24E 109.5
H24D C24B H24E 109.5
C4B C24B H24F 109.5
H24D C24B H24F 109.5
H24E C24B H24F 109.5
C4B C25B H25D 109.5
C4B C25B H25E 109.5
H25D C25B H25E 109.5
C4B C25B H25F 109.5
H25D C25B H25F 109.5
H25E C25B H25F 109.5
C19B O19B H19F 109.5

loop_
_geom_bond_atom_site_label_1
_geom_bond_atom_site_label_2
_geom_bond_distance
C1A C10A 1.541(3)
C1A C2A 1.542(3)
C1A H1A 0.99
C1A H1B 0.99
C2A C3A 1.509(3)
C2A H2A 0.99
C2A H2B 0.99
C3A O3A 1.218(3)
C3A C4A 1.527(3)
C4A C24A 1.539(3)
C4A C25A 1.543(4)
C4A C5A 1.553(3)
C5A C6A 1.523(3)
C5A C10A 1.552(2)
C5A H5A 1
C6A C7A 1.537(3)
C6A H6A 0.99
C6A H6B 0.99
C7A C8A 1.564(2)
C7A H7A 0.99
C7A H7B 0.99
C8A C22A 1.541(3)
C8A C9A 1.556(2)
C8A C14A 1.556(3)
C9A C11A 1.535(2)
C9A C10A 1.567(3)
C9A H9A 1
C10A C23A 1.535(3)
C11A C12A 1.529(3)
C11A H11A 0.99
C11A H11B 0.99
C12A C13A 1.534(3)
C12A H12A 0.99
C12A H12B 0.99
C13A C21A 1.538(3)
C13A C14A 1.554(2)
C13A C18A 1.561(3)
C14A C15A 1.534(3)
C14A H14A 1
C15A C16A 1.493(3)
C15A H15A 0.99
C15A H15B 0.99
C16A C17A 1.331(3)
C16A H16A 0.95
C17A C20A 1.496(3)
C17A C18A 1.521(3)
C18A C19A 1.548(3)
C18A H18A 1
C19A O19A 1.414(3)
C19A H19A 0.99
C19A H19B 0.99
C20A H20A 0.98
C20A H20B 0.98
C20A H20C 0.98
C21A H21A 0.98
C21A H21B 0.98
C21A H21C 0.98
C22A H22A 0.98
C22A H22B 0.98
C22A H22C 0.98
C23A H23A 0.98
C23A H23B 0.98
C23A H23C 0.98
C24A H24A 0.98
C24A H24B 0.98
C24A H24C 0.98
C25A H25A 0.98
C25A H25B 0.98
C25A H25C 0.98
O19A H19C 0.84
C1B C10B 1.534(3)
C1B C2B 1.547(3)
C1B H1C 0.99
C1B H1D 0.99
C2B C3B 1.506(4)
C2B H2C 0.99
C2B H2D 0.99
C3B O3B 1.216(3)
C3B C4B 1.520(3)
C4B C24B 1.536(3)
C4B C5B 1.555(3)
C4B C25B 1.556(3)
C5B C6B 1.530(3)
C5B C10B 1.556(2)
C5B H5B 1
C6B C7B 1.528(3)
C6B H6C 0.99
C6B H6D 0.99
C7B C8B 1.570(2)
C7B H7C 0.99
C7B H7D 0.99
C8B C22B 1.544(3)
C8B C9B 1.549(2)
C8B C14B 1.562(3)
C9B C11B 1.530(2)
C9B C10B 1.568(3)
C9B H9B 1
C10B C23B 1.537(3)
C11B C12B 1.519(3)
C11B H11C 0.99
C11B H11D 0.99
C12B C13B 1.532(3)
C12B H12C 0.99
C12B H12D 0.99
C13B C21B 1.538(3)
C13B C18B 1.560(3)
C13B C14B 1.565(2)
C14B C15B 1.531(3)
C14B H14B 1
C15B C16B 1.491(3)
C15B H15C 0.99
C15B H15D 0.99
C16B C17B 1.323(3)
C16B H16B 0.95
C17B C20B 1.507(3)
C17B C18B 1.518(3)
C18B C19B 1.533(3)
C18B H18B 1
C19B O19B 1.377(3)
C19B H19D 0.99
C19B H19E 0.99
C20B H20D 0.98
C20B H20E 0.98
C20B H20F 0.98
C21B H21D 0.98
C21B H21E 0.98
C21B H21F 0.98
C22B H22D 0.98
C22B H22E 0.98
C22B H22F 0.98
C23B H23D 0.98
C23B H23E 0.98
C23B H23F 0.98
C24B H24D 0.98
C24B H24E 0.98
C24B H24F 0.98
C25B H25D 0.98
C25B H25E 0.98
C25B H25F 0.98
O19B H19F 0.84
